data_7157214
loop_
_publ_author_name
'Yang, Lin-Feng'
'Shimadate, Yuna'
'Kato, Atsushi'
'Li, Yi-Xian'
'Jia, Yue-Mei'
'Fleet, George W. J.'
'Yu, Chu-Yi'

_publ_section_title
;
 Synthesis and glycosidase inhibition of N-substituted derivatives of
 1,4-dideoxy-1,4-imino-d-mannitol (DIM).
;
_journal_issue 5
_journal_name_full 'Organic &amp; biomolecular chemistry'
_journal_page_first 999
_journal_page_last 1011
_journal_paper_doi 10.1039/c9ob02029b
_journal_volume 18
_journal_year 2020
_chemical_absolute_configuration ad
_chemical_formula_moiety 'C20 H27 N O6'
_chemical_formula_sum 'C20 H27 N O6'
_chemical_formula_weight 377.42
_space_group_crystal_system monoclinic
_space_group_IT_number 4
_space_group_name_Hall 'P 2yb'
_space_group_name_H-M_alt 'P 1 21 1'
_atom_sites_solution_hydrogens geom
_audit_creation_date 2015-12-04
_audit_creation_method
;
Olex2 1.2
(compiled 2015.09.30 svn.r3233 for OlexSys, GUI svn.r5103)
;
_audit_update_record
;
2019-04-09 deposited with the CCDC.	2019-11-20 downloaded from the CCDC.
;
_cell_angle_alpha 90
_cell_angle_beta 111.37(3)
_cell_angle_gamma 90
_cell_formula_units_Z 2
_cell_length_a 11.118(2)
_cell_length_b 7.8299(16)
_cell_length_c 11.760(2)
_cell_measurement_reflns_used 3212
_cell_measurement_temperature 173.1500
_cell_measurement_theta_max 27.4669
_cell_measurement_theta_min 2.1591
_cell_volume 953.4(4)
_computing_cell_refinement 'CrystalClear (Rigaku Inc., 2007)'
_computing_data_collection 'CrystalClear (Rigaku Inc., 2007)'
_computing_data_reduction 'CrystalClear (Rigaku Inc., 2007)'
_computing_molecular_graphics 'Olex2 (Dolomanov et al., 2009)'
_computing_publication_material 'CIFTAB (Sheldrick, 2013)'
_computing_structure_refinement 'SHELXL (Sheldrick, 2015)'
_computing_structure_solution
;
'SHELXS (Sheldrick, 2014)'
;
_diffrn_ambient_temperature 173.1500
_diffrn_detector_area_resol_mean 28.5714
_diffrn_measured_fraction_theta_full 0.994
_diffrn_measured_fraction_theta_max 0.992
_diffrn_measurement_details
;
scan:
	Number of images: 360
	           Slice: -110.0000 - 70.0000
	     Image width: 0.5000
	        Exp time: 5.0000
	   Rotation axis: Omega
	           Omega: 0.0000
	             Chi: 45.0000
	             Phi: 0.0000
	             XTD: 45.1178
	          2theta: -20.1642
scan:
	Number of images: 360
	           Slice: -110.0000 - 70.0000
	     Image width: 0.5000
	        Exp time: 5.0000
	   Rotation axis: Omega
	           Omega: 0.0000
	             Chi: 45.0000
	             Phi: 180.0000
	             XTD: 45.1178
	          2theta: -20.1642
scan:
	Number of images: 328
	           Slice: -110.0000 - 54.0000
	     Image width: 0.5000
	        Exp time: 5.0000
	   Rotation axis: Omega
	           Omega: 0.0000
	             Chi: 45.0000
	             Phi: 270.0000
	             XTD: 45.1178
	          2theta: -20.1642
;
_diffrn_measurement_device
;
Saturn724+ (2x2 bin mode)
;
_diffrn_measurement_device_details
;
AFC10: Fixed Chi 2 circle
;
_diffrn_measurement_device_type 'Saturn724+ CCD'
_diffrn_measurement_method '\w scans at fixed \c = 45\%'
_diffrn_orient_matrix_type d*Trek
_diffrn_orient_matrix_UB_11 0.0034
_diffrn_orient_matrix_UB_12 0.0531
_diffrn_orient_matrix_UB_13 -0.0806
_diffrn_orient_matrix_UB_21 0.1182
_diffrn_orient_matrix_UB_22 -0.0426
_diffrn_orient_matrix_UB_23 -0.0231
_diffrn_orient_matrix_UB_31 -0.0310
_diffrn_orient_matrix_UB_32 -0.0469
_diffrn_orient_matrix_UB_33 -0.0720
_diffrn_radiation_detector CCD
_diffrn_radiation_monochromator 'Graphite Monochromator'
_diffrn_radiation_type MoK\a
_diffrn_radiation_wavelength 0.71073
_diffrn_reflns_av_R_equivalents 0.0237
_diffrn_reflns_av_unetI/netI 0.0235
_diffrn_reflns_Laue_measured_fraction_full 0.994
_diffrn_reflns_Laue_measured_fraction_max 0.992
_diffrn_reflns_limit_h_max 14
_diffrn_reflns_limit_h_min -14
_diffrn_reflns_limit_k_max 10
_diffrn_reflns_limit_k_min -10
_diffrn_reflns_limit_l_max 15
_diffrn_reflns_limit_l_min -15
_diffrn_reflns_number 10648
_diffrn_reflns_point_group_measured_fraction_full 0.989
_diffrn_reflns_point_group_measured_fraction_max 0.984
_diffrn_reflns_theta_full 26.000
_diffrn_reflns_theta_max 27.468
_diffrn_reflns_theta_min 2.159
_diffrn_source 'Sealed Tube'
_diffrn_source_current 30.0000
_diffrn_source_power 1.5000
_diffrn_source_voltage 50.0000
_exptl_absorpt_coefficient_mu 0.097
_exptl_absorpt_correction_T_max 1.0000
_exptl_absorpt_correction_T_min 0.8871
_exptl_absorpt_correction_type multi-scan
_exptl_absorpt_process_details 'CrystalClear (Rigaku Inc., 2007)'
_exptl_crystal_colour Colorless
_exptl_crystal_density_diffrn 1.315
_exptl_crystal_description block
_exptl_crystal_F_000 404
_exptl_crystal_size_max 0.433
_exptl_crystal_size_mid 0.369
_exptl_crystal_size_min 0.161
_refine_diff_density_max 0.162
_refine_diff_density_min -0.144
_refine_diff_density_rms 0.033
_refine_ls_abs_structure_details
;
 Flack x determined using 1867 quotients [(I+)-(I-)]/[(I+)+(I-)]
 (Parsons and Flack (2004), Acta Cryst. A60, s61).
;
_refine_ls_abs_structure_Flack 0.4(3)
_refine_ls_extinction_method none
_refine_ls_goodness_of_fit_ref 1.074
_refine_ls_hydrogen_treatment constr
_refine_ls_matrix_type full
_refine_ls_number_parameters 248
_refine_ls_number_reflns 4309
_refine_ls_number_restraints 1
_refine_ls_restrained_S_all 1.073
_refine_ls_R_factor_all 0.0323
_refine_ls_R_factor_gt 0.0318
_refine_ls_shift/su_max 0.000
_refine_ls_shift/su_mean 0.000
_refine_ls_structure_factor_coef Fsqd
_refine_ls_weighting_details 'w=1/[\s^2^(Fo^2^)+(0.0380P)^2^+0.1320P] where P=(Fo^2^+2Fc^2^)/3'
_refine_ls_weighting_scheme calc
_refine_ls_wR_factor_gt 0.0758
_refine_ls_wR_factor_ref 0.0763
_reflns_Friedel_coverage 0.846
_reflns_Friedel_fraction_full 0.983
_reflns_Friedel_fraction_max 0.974
_reflns_number_gt 4258
_reflns_number_total 4309
_reflns_threshold_expression 'I > 2\s(I)'
_cod_data_source_file c9ob02029b3.cif
_cod_data_source_block sa4466
_cod_depositor_comments 'Adding full bibliography for 7157214.cif.'
_cod_database_code 7157214
_shelxl_version_number 2013-4
_shelx_space_group_comment
;
The symmetry employed for this shelxl refinement is uniquely defined
by the following loop, which should always be used as a source of
symmetry information in preference to the above space-group names.
They are only intended as comments.
;
_diffrn_number_total 2342
_olex2_refinement_description
;
1. Fixed Uiso
 At 1.2 times of:
  All C(H) groups, All C(H,H) groups
 At 1.5 times of:
  All C(H,H,H) groups
2.a Ternary CH refined with riding coordinates:
 C10(H10), C11(H11), C12(H12), C13(H13)
2.b Secondary CH2 refined with riding coordinates:
 C7(H7A,H7B), C9(H9A,H9B), C14(H14A,H14B)
2.c Aromatic/amide H refined with riding coordinates:
 C1(H1), C2(H2), C3(H3), C4(H4), C5(H5)
2.d Idealised Me refined as rotating group:
 C16(H16A,H16B,H16C), C17(H17A,H17B,H17C), C18(H18A,H18B,H18C), C19(H19A,H19B,
 H19C)
;
_olex2_submission_special_instructions 'No special instructions were received'

loop_
_space_group_symop_operation_xyz
'x, y, z'
'-x, y+1/2, -z'

loop_
_atom_site_label
_atom_site_type_symbol
_atom_site_fract_x
_atom_site_fract_y
_atom_site_fract_z
_atom_site_U_iso_or_equiv
_atom_site_adp_type
_atom_site_occupancy
_atom_site_site_symmetry_order
_atom_site_calc_flag
_atom_site_refinement_flags_posn
O1 O 0.49989(13) 0.13297(16) -0.30871(11) 0.0267(3) Uani 1 1 d .
O2 O 0.55848(13) 0.41066(17) -0.30975(11) 0.0281(3) Uani 1 1 d .
O3 O 0.77322(12) 0.64160(17) -0.16769(11) 0.0250(3) Uani 1 1 d .
O4 O 0.81730(13) 0.86913(17) -0.03608(11) 0.0284(3) Uani 1 1 d .
O5 O 0.60268(14) 0.2375(2) 0.06141(12) 0.0381(4) Uani 1 1 d .
O6 O 0.76035(13) 0.37102(17) 0.21573(11) 0.0270(3) Uani 1 1 d .
N1 N 0.69782(14) 0.47933(19) 0.02718(12) 0.0211(3) Uani 1 1 d .
C1 C 0.77863(18) 0.3915(3) 0.48465(18) 0.0295(4) Uani 1 1 d .
H1 H 0.7041 0.4521 0.4412 0.035 Uiso 1 1 calc R
C2 C 0.8404(2) 0.4209(3) 0.60905(18) 0.0324(4) Uani 1 1 d .
H2 H 0.8072 0.5003 0.6486 0.039 Uiso 1 1 calc R
C3 C 0.9521(2) 0.3309(3) 0.67395(17) 0.0329(4) Uani 1 1 d .
H3 H 0.9938 0.3495 0.7573 0.039 Uiso 1 1 calc R
C4 C 1.0010(2) 0.2138(3) 0.61424(19) 0.0360(5) Uani 1 1 d .
H4 H 1.0761 0.1540 0.6573 0.043 Uiso 1 1 calc R
C5 C 0.93835(19) 0.1852(3) 0.49020(18) 0.0316(4) Uani 1 1 d .
H5 H 0.9717 0.1060 0.4506 0.038 Uiso 1 1 calc R
C6 C 0.82680(17) 0.2732(2) 0.42479(15) 0.0246(4) Uani 1 1 d .
C7 C 0.7529(2) 0.2291(3) 0.29314(17) 0.0353(5) Uani 1 1 d .
H7A H 0.7891 0.1272 0.2712 0.042 Uiso 1 1 calc R
H7B H 0.6634 0.2063 0.2812 0.042 Uiso 1 1 calc R
C8 C 0.67966(17) 0.3533(2) 0.09760(15) 0.0237(4) Uani 1 1 d .
C9 C 0.76853(17) 0.6353(2) 0.08036(15) 0.0246(3) Uani 1 1 d .
H9A H 0.8607 0.6190 0.1023 0.030 Uiso 1 1 calc R
H9B H 0.7519 0.6686 0.1527 0.030 Uiso 1 1 calc R
C10 C 0.71727(17) 0.7704(2) -0.02030(15) 0.0224(3) Uani 1 1 d .
H10 H 0.6518 0.8430 -0.0071 0.027 Uiso 1 1 calc R
C11 C 0.66064(16) 0.6668(2) -0.13764(14) 0.0203(3) Uani 1 1 d .
H11 H 0.5920 0.7280 -0.2016 0.024 Uiso 1 1 calc R
C12 C 0.61422(15) 0.4977(2) -0.10310(14) 0.0190(3) Uani 1 1 d .
H12 H 0.5245 0.5109 -0.1091 0.023 Uiso 1 1 calc R
C13 C 0.62138(16) 0.3509(2) -0.18668(14) 0.0214(3) Uani 1 1 d .
H13 H 0.7118 0.3229 -0.1719 0.026 Uiso 1 1 calc R
C14 C 0.54577(19) 0.1875(2) -0.18396(16) 0.0267(4) Uani 1 1 d .
H14A H 0.6015 0.1021 -0.1306 0.032 Uiso 1 1 calc R
H14B H 0.4746 0.2115 -0.1572 0.032 Uiso 1 1 calc R
C15 C 0.46778(18) 0.2842(2) -0.38013(15) 0.0232(3) Uani 1 1 d .
C16 C 0.33178(19) 0.3445(3) -0.40021(19) 0.0331(4) Uani 1 1 d .
H16A H 0.2705 0.2638 -0.4508 0.050 Uiso 1 1 calc GR
H16B H 0.3175 0.4540 -0.4396 0.050 Uiso 1 1 calc GR
H16C H 0.3214 0.3539 -0.3229 0.050 Uiso 1 1 calc GR
C17 C 0.4883(2) 0.2520(3) -0.49827(17) 0.0288(4) Uani 1 1 d .
H17A H 0.5743 0.2100 -0.4808 0.043 Uiso 1 1 calc GR
H17B H 0.4767 0.3567 -0.5435 0.043 Uiso 1 1 calc GR
H17C H 0.4270 0.1689 -0.5456 0.043 Uiso 1 1 calc GR
C18 C 0.99082(19) 0.7410(3) -0.0857(2) 0.0403(5) Uani 1 1 d .
H18A H 1.0057 0.6573 -0.0223 0.060 Uiso 1 1 calc GR
H18B H 1.0439 0.8393 -0.0535 0.060 Uiso 1 1 calc GR
H18C H 1.0121 0.6932 -0.1512 0.060 Uiso 1 1 calc GR
C19 C 0.8166(2) 0.9193(3) -0.23762(18) 0.0344(4) Uani 1 1 d .
H19A H 0.8386 0.8715 -0.3027 0.052 Uiso 1 1 calc GR
H19B H 0.8644 1.0230 -0.2097 0.052 Uiso 1 1 calc GR
H19C H 0.7258 0.9436 -0.2667 0.052 Uiso 1 1 calc GR
C24 C 0.84995(18) 0.7931(2) -0.13323(16) 0.0254(4) Uani 1 1 d .

loop_
_atom_site_aniso_label
_atom_site_aniso_U_11
_atom_site_aniso_U_22
_atom_site_aniso_U_33
_atom_site_aniso_U_23
_atom_site_aniso_U_13
_atom_site_aniso_U_12
O1 0.0354(7) 0.0180(6) 0.0227(6) -0.0025(5) 0.0058(5) -0.0038(5)
O2 0.0393(7) 0.0230(6) 0.0161(5) -0.0008(5) 0.0029(5) -0.0110(6)
O3 0.0279(6) 0.0230(6) 0.0276(6) -0.0056(5) 0.0142(5) -0.0072(5)
O4 0.0362(7) 0.0235(7) 0.0257(6) -0.0057(5) 0.0116(5) -0.0110(6)
O5 0.0423(8) 0.0434(9) 0.0223(6) 0.0039(6) 0.0045(6) -0.0218(7)
O6 0.0311(6) 0.0288(7) 0.0167(6) 0.0045(5) 0.0034(5) -0.0082(5)
N1 0.0241(7) 0.0212(7) 0.0148(6) 0.0008(5) 0.0034(5) -0.0030(6)
C1 0.0247(8) 0.0274(10) 0.0350(10) 0.0078(8) 0.0091(7) 0.0038(7)
C2 0.0397(10) 0.0290(10) 0.0356(10) -0.0012(8) 0.0222(9) 0.0020(9)
C3 0.0420(10) 0.0342(10) 0.0199(8) 0.0024(8) 0.0081(7) -0.0041(9)
C4 0.0318(9) 0.0387(12) 0.0291(10) 0.0042(8) 0.0012(8) 0.0091(9)
C5 0.0337(9) 0.0352(10) 0.0269(9) -0.0005(8) 0.0121(8) 0.0073(8)
C6 0.0259(8) 0.0270(9) 0.0196(8) 0.0062(7) 0.0066(7) -0.0046(7)
C7 0.0448(11) 0.0326(11) 0.0219(9) 0.0093(8) 0.0043(8) -0.0107(9)
C8 0.0241(8) 0.0279(9) 0.0173(7) 0.0025(7) 0.0056(6) -0.0036(7)
C9 0.0303(8) 0.0226(8) 0.0184(7) -0.0015(7) 0.0057(6) -0.0037(7)
C10 0.0270(8) 0.0192(8) 0.0207(7) -0.0009(6) 0.0085(6) -0.0016(6)
C11 0.0214(7) 0.0210(8) 0.0170(7) 0.0006(6) 0.0053(6) 0.0000(6)
C12 0.0185(7) 0.0206(8) 0.0158(7) 0.0009(6) 0.0039(6) -0.0011(6)
C13 0.0231(7) 0.0212(8) 0.0178(7) 0.0001(6) 0.0051(6) -0.0010(7)
C14 0.0349(9) 0.0209(8) 0.0205(8) 0.0001(7) 0.0056(7) -0.0044(7)
C15 0.0284(8) 0.0173(8) 0.0209(8) -0.0035(6) 0.0054(6) -0.0045(6)
C16 0.0328(9) 0.0293(10) 0.0363(10) -0.0034(8) 0.0114(8) 0.0027(8)
C17 0.0360(9) 0.0264(9) 0.0226(8) -0.0055(7) 0.0091(7) -0.0035(8)
C18 0.0279(9) 0.0377(12) 0.0536(13) 0.0007(10) 0.0130(9) -0.0044(9)
C19 0.0415(11) 0.0317(10) 0.0298(9) 0.0025(8) 0.0127(8) -0.0087(9)
C24 0.0275(8) 0.0232(9) 0.0256(8) -0.0032(7) 0.0099(7) -0.0065(7)

loop_
_atom_type_symbol
_atom_type_description
_atom_type_scat_dispersion_real
_atom_type_scat_dispersion_imag
_atom_type_scat_source
C C 0.0033 0.0016 'International Tables Vol C Tables 4.2.6.8 and 6.1.1.4'
H H 0.0000 0.0000 'International Tables Vol C Tables 4.2.6.8 and 6.1.1.4'
N N 0.0061 0.0033 'International Tables Vol C Tables 4.2.6.8 and 6.1.1.4'
O O 0.0106 0.0060 'International Tables Vol C Tables 4.2.6.8 and 6.1.1.4'

loop_
_geom_angle_atom_site_label_1
_geom_angle_atom_site_label_2
_geom_angle_atom_site_label_3
_geom_angle
C15 O1 C14 106.05(13)
C13 O2 C15 109.67(13)
C24 O3 C11 107.48(13)
C10 O4 C24 108.23(13)
C8 O6 C7 113.22(14)
C8 N1 C9 121.66(14)
C8 N1 C12 121.86(14)
C9 N1 C12 113.45(13)
C2 C1 H1 119.6
C6 C1 H1 119.6
C6 C1 C2 120.75(17)
C1 C2 H2 120.2
C3 C2 C1 119.64(18)
C3 C2 H2 120.2
C2 C3 H3 120.1
C4 C3 C2 119.73(18)
C4 C3 H3 120.1
C3 C4 H4 119.9
C3 C4 C5 120.13(18)
C5 C4 H4 119.9
C4 C5 H5 119.7
C6 C5 C4 120.68(19)
C6 C5 H5 119.7
C1 C6 C7 120.64(17)
C5 C6 C1 119.06(17)
C5 C6 C7 120.08(19)
O6 C7 C6 109.51(15)
O6 C7 H7A 109.8
O6 C7 H7B 109.8
C6 C7 H7A 109.8
C6 C7 H7B 109.8
H7A C7 H7B 108.2
O5 C8 O6 123.63(16)
O5 C8 N1 125.14(16)
N1 C8 O6 111.23(15)
N1 C9 H9A 110.8
N1 C9 H9B 110.8
N1 C9 C10 104.77(13)
H9A C9 H9B 108.9
C10 C9 H9A 110.8
C10 C9 H9B 110.8
O4 C10 C9 112.80(14)
O4 C10 H10 111.5
O4 C10 C11 104.84(14)
C9 C10 H10 111.5
C11 C10 C9 104.26(14)
C11 C10 H10 111.5
O3 C11 C10 100.75(13)
O3 C11 H11 112.6
O3 C11 C12 110.87(14)
C10 C11 H11 112.6
C10 C11 C12 106.76(13)
C12 C11 H11 112.6
N1 C12 C11 102.33(13)
N1 C12 H12 108.8
N1 C12 C13 115.51(14)
C11 C12 H12 108.8
C11 C12 C13 112.19(13)
C13 C12 H12 108.8
O2 C13 C12 106.34(14)
O2 C13 H13 110.1
O2 C13 C14 102.88(13)
C12 C13 H13 110.1
C12 C13 C14 117.00(14)
C14 C13 H13 110.1
O1 C14 C13 102.72(14)
O1 C14 H14A 111.2
O1 C14 H14B 111.2
C13 C14 H14A 111.2
C13 C14 H14B 111.2
H14A C14 H14B 109.1
O1 C15 O2 105.13(13)
O1 C15 C16 111.90(16)
O1 C15 C17 108.41(15)
O2 C15 C16 108.93(15)
O2 C15 C17 109.55(15)
C17 C15 C16 112.64(16)
C15 C16 H16A 109.5
C15 C16 H16B 109.5
C15 C16 H16C 109.5
H16A C16 H16B 109.5
H16A C16 H16C 109.5
H16B C16 H16C 109.5
C15 C17 H17A 109.5
C15 C17 H17B 109.5
C15 C17 H17C 109.5
H17A C17 H17B 109.5
H17A C17 H17C 109.5
H17B C17 H17C 109.5
H18A C18 H18B 109.5
H18A C18 H18C 109.5
H18B C18 H18C 109.5
C24 C18 H18A 109.5
C24 C18 H18B 109.5
C24 C18 H18C 109.5
H19A C19 H19B 109.5
H19A C19 H19C 109.5
H19B C19 H19C 109.5
C24 C19 H19A 109.5
C24 C19 H19B 109.5
C24 C19 H19C 109.5
O3 C24 O4 105.63(13)
O3 C24 C18 108.09(16)
O3 C24 C19 111.55(15)
O4 C24 C18 110.04(16)
O4 C24 C19 108.33(16)
C19 C24 C18 112.96(17)

loop_
_geom_bond_atom_site_label_1
_geom_bond_atom_site_label_2
_geom_bond_distance
O1 C14 1.432(2)
O1 C15 1.420(2)
O2 C13 1.437(2)
O2 C15 1.440(2)
O3 C11 1.433(2)
O3 C24 1.431(2)
O4 C10 1.421(2)
O4 C24 1.447(2)
O5 C8 1.213(2)
O6 C7 1.458(2)
O6 C8 1.359(2)
N1 C8 1.350(2)
N1 C9 1.463(2)
N1 C12 1.481(2)
C1 H1 0.9300
C1 C2 1.390(3)
C1 C6 1.384(3)
C2 H2 0.9300
C2 C3 1.389(3)
C3 H3 0.9300
C3 C4 1.381(3)
C4 H4 0.9300
C4 C5 1.387(3)
C5 H5 0.9300
C5 C6 1.381(3)
C6 C7 1.505(3)
C7 H7A 0.9700
C7 H7B 0.9700
C9 H9A 0.9700
C9 H9B 0.9700
C9 C10 1.534(2)
C10 H10 0.9800
C10 C11 1.525(2)
C11 H11 0.9800
C11 C12 1.529(2)
C12 H12 0.9800
C12 C13 1.533(2)
C13 H13 0.9800
C13 C14 1.537(2)
C14 H14A 0.9700
C14 H14B 0.9700
C15 C16 1.518(3)
C15 C17 1.509(3)
C16 H16A 0.9600
C16 H16B 0.9600
C16 H16C 0.9600
C17 H17A 0.9600
C17 H17B 0.9600
C17 H17C 0.9600
C18 H18A 0.9600
C18 H18B 0.9600
C18 H18C 0.9600
C18 C24 1.515(3)
C19 H19A 0.9600
C19 H19B 0.9600
C19 H19C 0.9600
C19 C24 1.513(3)

loop_
_geom_torsion_atom_site_label_1
_geom_torsion_atom_site_label_2
_geom_torsion_atom_site_label_3
_geom_torsion_atom_site_label_4
_geom_torsion
O2 C13 C14 O1 27.32(17)
O3 C11 C12 N1 83.10(15)
O3 C11 C12 C13 -41.31(17)
O4 C10 C11 O3 32.53(16)
O4 C10 C11 C12 148.37(13)
N1 C9 C10 O4 -134.39(14)
N1 C9 C10 C11 -21.22(18)
N1 C12 C13 O2 -166.98(13)
N1 C12 C13 C14 78.81(19)
C1 C2 C3 C4 0.3(3)
C1 C6 C7 O6 72.6(2)
C2 C1 C6 C5 -0.6(3)
C2 C1 C6 C7 173.98(18)
C2 C3 C4 C5 -0.5(3)
C3 C4 C5 C6 0.1(3)
C4 C5 C6 C1 0.4(3)
C4 C5 C6 C7 -174.19(19)
C5 C6 C7 O6 -112.9(2)
C6 C1 C2 C3 0.3(3)
C7 O6 C8 O5 4.8(3)
C7 O6 C8 N1 -174.53(17)
C8 O6 C7 C6 -170.12(16)
C8 N1 C9 C10 -155.20(16)
C8 N1 C12 C11 173.14(15)
C8 N1 C12 C13 -64.7(2)
C9 N1 C8 O5 165.00(19)
C9 N1 C8 O6 -15.7(2)
C9 N1 C12 C11 12.56(18)
C9 N1 C12 C13 134.74(16)
C9 C10 C11 O3 -86.22(15)
C9 C10 C11 C12 29.62(17)
C10 O4 C24 O3 -3.93(18)
C10 O4 C24 C18 -120.36(16)
C10 O4 C24 C19 115.70(16)
C10 C11 C12 N1 -25.76(16)
C10 C11 C12 C13 -150.18(14)
C11 O3 C24 O4 26.04(17)
C11 O3 C24 C18 143.80(16)
C11 O3 C24 C19 -91.44(17)
C11 C12 C13 O2 -50.22(17)
C11 C12 C13 C14 -164.44(14)
C12 N1 C8 O5 6.0(3)
C12 N1 C8 O6 -174.66(14)
C12 N1 C9 C10 5.43(19)
C12 C13 C14 O1 143.45(15)
C13 O2 C15 O1 -14.42(18)
C13 O2 C15 C16 105.66(17)
C13 O2 C15 C17 -130.72(16)
C14 O1 C15 O2 32.84(18)
C14 O1 C15 C16 -85.25(17)
C14 O1 C15 C17 149.92(15)
C15 O1 C14 C13 -37.33(18)
C15 O2 C13 C12 -131.62(15)
C15 O2 C13 C14 -8.09(18)
C24 O3 C11 C10 -35.77(16)
C24 O3 C11 C12 -148.51(14)
C24 O4 C10 C9 94.92(16)
C24 O4 C10 C11 -17.90(18)
